data_2108757
loop_
_publ_author_name
'Wanat, Monika'
'Malinska, Maura'
'Gutmann, Matthias J.'
'Cooper, Richard I.'
'Wozniak, Krzysztof'

_publ_section_title
;
 HAR, TAAM and BODD refinements of model crystal structures using
 Cu~<i>K</i>\a and Mo~<i>K</i>\a X-ray diffraction data
;
_journal_issue 1
_journal_name_full 'Acta Crystallographica Section B'
_journal_page_first
;
;
_journal_paper_doi 10.1107/S2052520620014936
_journal_volume 77
_journal_year 2021
_chemical_formula_iupac 'C10 H11 N O3'
_chemical_formula_moiety 'C10 H11 N O3'
_chemical_formula_sum 'C10 H11 N O3'
_chemical_formula_weight 193.20
_chemical_name_systematic
;
10-Oxa-4-azatricyclo[5.2.1.0^2,6^]dec-8-ene-3,5-dione
;
_space_group_crystal_system monoclinic
_space_group_IT_number 14
_space_group_name_Hall '-P 2ybc'
_space_group_name_H-M_alt 'P 1 21/c 1'
_atom_sites_solution_hydrogens geom
_atom_sites_solution_primary direct
_audit_creation_date 2018-11-21
_audit_creation_method
;
Olex2 1.2
(compiled 2018.05.29 svn.r3508 for OlexSys, GUI svn.r5506)
;
_cell_angle_alpha 90
_cell_angle_beta 90.0750(10)
_cell_angle_gamma 90
_cell_formula_units_Z 4
_cell_length_a 8.68960(10)
_cell_length_b 10.89100(10)
_cell_length_c 9.59600(10)
_cell_measurement_reflns_used 25673
_cell_measurement_temperature 99.98(10)
_cell_measurement_theta_max 71.4200
_cell_measurement_theta_min 4.5720
_cell_volume 908.150(16)
_computing_cell_refinement
;
CrysAlis PRO (Agilent, 2014)
;
_computing_data_collection
;
CrysAlis PRO (Agilent, 2014)
;
_computing_data_reduction
;
CrysAlis PRO (Agilent, 2014)
;
_computing_molecular_graphics 'OLEX2 (Dolomanov et al., 2009)'
_computing_publication_material 'OLEX2 (Dolomanov et al., 2009)'
_computing_structure_refinement 'SHELXL2014 (Sheldrick, 2015)'
_computing_structure_solution 'SHELXS97 (Sheldrick, 2008)'
_diffrn_ambient_environment N~2~
_diffrn_ambient_temperature 99.98(10)
_diffrn_detector 'CCD plate'
_diffrn_detector_area_resol_mean 5.2195
_diffrn_detector_type Atlas
_diffrn_measured_fraction_theta_full 0.999
_diffrn_measured_fraction_theta_max 0.997
_diffrn_measurement_details
;
#__ type_ start__ end____ width___ exp.time_
  1 omega  -92.00   42.00   1.0000    1.0000
omega____ theta____ kappa____ phi______ frames
    -        0.0000  -57.0000    0.0000 134

#__ type_ start__ end____ width___ exp.time_
  2 omega  -42.00   92.00   1.0000    1.0000
omega____ theta____ kappa____ phi______ frames
    -        0.0000   57.0000  -30.0000 134

#__ type_ start__ end____ width___ exp.time_
  3 omega    1.00   51.00   1.0000    1.0000
omega____ theta____ kappa____ phi______ frames
    -        0.0000  -99.0000 -180.0000 50

#__ type_ start__ end____ width___ exp.time_
  4 omega  -49.00   -3.00   1.0000    1.0000
omega____ theta____ kappa____ phi______ frames
    -       18.0000  127.0000  176.4400 46

#__ type_ start__ end____ width___ exp.time_
  5 omega    1.00   27.00   1.0000    1.0000
omega____ theta____ kappa____ phi______ frames
    -       50.0000   93.0000 -167.3709 26

#__ type_ start__ end____ width___ exp.time_
  6 omega -146.00  -73.00   1.0000    1.0000
omega____ theta____ kappa____ phi______ frames
    -      -55.0202 -125.0000  -90.0000 73

#__ type_ start__ end____ width___ exp.time_
  7 omega   11.00   38.00   1.0000    1.0000
omega____ theta____ kappa____ phi______ frames
    -       55.0202   84.0000  -15.8115 27

#__ type_ start__ end____ width___ exp.time_
  8 omega   94.00  146.00   1.0000    1.0000
omega____ theta____ kappa____ phi______ frames
    -       55.0202  125.0000    0.0000 52

#__ type_ start__ end____ width___ exp.time_
  9 omega   11.00  155.00   1.0000    1.0000
omega____ theta____ kappa____ phi______ frames
    -       55.0202   77.0000  -60.0000 144

#__ type_ start__ end____ width___ exp.time_
 10 omega   23.00  121.00   1.0000    1.0000
omega____ theta____ kappa____ phi______ frames
    -       55.0202 -125.0000   30.0000 98

#__ type_ start__ end____ width___ exp.time_
 11 omega   11.00   38.00   1.0000    1.0000
omega____ theta____ kappa____ phi______ frames
    -       55.0202   84.0000   93.6643 27

#__ type_ start__ end____ width___ exp.time_
 12 omega   11.00  155.00   1.0000    1.0000
omega____ theta____ kappa____ phi______ frames
    -       55.0202   77.0000   60.0000 144

#__ type_ start__ end____ width___ exp.time_
 13 omega   18.00   45.00   1.0000    1.0000
omega____ theta____ kappa____ phi______ frames
    -       62.0000   82.0000  128.6944 27

#__ type_ start__ end____ width___ exp.time_
 14 omega   19.00  158.00   1.0000    1.0000
omega____ theta____ kappa____ phi______ frames
    -       62.0000   69.0000   85.2987 139

#__ type_ start__ end____ width___ exp.time_
 15 omega   18.00   45.00   1.0000    1.0000
omega____ theta____ kappa____ phi______ frames
    -       62.0000   82.0000 -163.3698 27

#__ type_ start__ end____ width___ exp.time_
 16 omega   23.00  165.00   1.0000    1.0000
omega____ theta____ kappa____ phi______ frames
    -       66.0000   74.0000  -45.3897 142

#__ type_ start__ end____ width___ exp.time_
 17 omega   23.00  161.00   1.0000    1.0000
omega____ theta____ kappa____ phi______ frames
    -       66.0000   67.0000   25.6630 138

#__ type_ start__ end____ width___ exp.time_
 18 omega   27.00  170.00   1.0000    1.0000
omega____ theta____ kappa____ phi______ frames
    -       70.0000   76.0000 -139.0424 143

#__ type_ start__ end____ width___ exp.time_
 19 omega   27.00  170.00   1.0000    1.0000
omega____ theta____ kappa____ phi______ frames
    -       70.0000   75.0000   55.8475 143

#__ type_ start__ end____ width___ exp.time_
 20 omega   27.00  170.00   1.0000    1.0000
omega____ theta____ kappa____ phi______ frames
    -       70.0000   76.0000  151.9117 143

#__ type_ start__ end____ width___ exp.time_
 21 omega   35.00  175.00   1.0000    1.0000
omega____ theta____ kappa____ phi______ frames
    -       78.0000   70.0000  -38.1861 140

#__ type_ start__ end____ width___ exp.time_
 22 omega   46.00  178.00   1.0000    1.0000
omega____ theta____ kappa____ phi______ frames
    -       90.0000   63.0000 -107.5137 132

#__ type_ start__ end____ width___ exp.time_
 23 omega   46.00  178.00   1.0000    1.0000
omega____ theta____ kappa____ phi______ frames
    -       90.0000   65.0000 -156.8402 132

#__ type_ start__ end____ width___ exp.time_
 24 omega   51.00  178.00   1.0000    1.0000
omega____ theta____ kappa____ phi______ frames
    -       94.0000   61.0000   65.4074 127

#__ type_ start__ end____ width___ exp.time_
 25 omega   66.00  178.00   1.0000    1.0000
omega____ theta____ kappa____ phi______ frames
    -      110.0405   63.0000 -180.0000 112

#__ type_ start__ end____ width___ exp.time_
 26 omega   67.00  178.00   1.0000    1.0000
omega____ theta____ kappa____ phi______ frames
    -      110.0405   77.0000  -30.0000 111

#__ type_ start__ end____ width___ exp.time_
 27 omega   18.00  115.00   1.0000    1.0000
omega____ theta____ kappa____ phi______ frames
    -      110.0405 -111.0000   90.0000 97

#__ type_ start__ end____ width___ exp.time_
 28 omega   57.00  150.00   1.0000    1.0000
omega____ theta____ kappa____ phi______ frames
    -      110.0405  178.0000  120.0000 93

#__ type_ start__ end____ width___ exp.time_
 29 omega   68.00  178.00   1.0000    1.0000
omega____ theta____ kappa____ phi______ frames
    -      110.0405   50.0000   60.0000 110

#__ type_ start__ end____ width___ exp.time_
 30 omega   67.00  178.00   1.0000    1.0000
omega____ theta____ kappa____ phi______ frames
    -      110.0405   77.0000  -90.0000 111

#__ type_ start__ end____ width___ exp.time_
 31 omega   67.00  178.00   1.0000    1.0000
omega____ theta____ kappa____ phi______ frames
    -      110.0405   77.0000   90.0000 111

#__ type_ start__ end____ width___ exp.time_
 32 omega   57.00  150.00   1.0000    1.0000
omega____ theta____ kappa____ phi______ frames
    -      110.0405  178.0000  -90.0000 93

#__ type_ start__ end____ width___ exp.time_
 33 omega   67.00  178.00   1.0000    1.0000
omega____ theta____ kappa____ phi______ frames
    -      110.0405   77.0000  120.0000 111

#__ type_ start__ end____ width___ exp.time_
 34 omega   66.00  178.00   1.0000    1.0000
omega____ theta____ kappa____ phi______ frames
    -      110.0405   63.0000  -90.0000 112

#__ type_ start__ end____ width___ exp.time_
 35 omega   18.00  115.00   1.0000    1.0000
omega____ theta____ kappa____ phi______ frames
    -      110.0405 -111.0000  -90.0000 97

#__ type_ start__ end____ width___ exp.time_
 36 omega   66.00  178.00   1.0000    1.0000
omega____ theta____ kappa____ phi______ frames
    -      110.0405   63.0000  120.0000 112

#__ type_ start__ end____ width___ exp.time_
 37 omega   68.00  178.00   1.0000    1.0000
omega____ theta____ kappa____ phi______ frames
    -      110.0405   50.0000 -180.0000 110

#__ type_ start__ end____ width___ exp.time_
 38 omega   19.00  152.00   1.0000    1.0000
omega____ theta____ kappa____ phi______ frames
    -      110.0405  -50.0000 -150.0000 133

#__ type_ start__ end____ width___ exp.time_
 39 omega   67.00  178.00   1.0000    1.0000
omega____ theta____ kappa____ phi______ frames
    -      110.0405   77.0000   60.0000 111

#__ type_ start__ end____ width___ exp.time_
 40 omega   67.00  178.00   1.0000    1.0000
omega____ theta____ kappa____ phi______ frames
    -      110.0405   70.0000 -130.3790 111

#__ type_ start__ end____ width___ exp.time_
 41 omega   66.00  178.00   1.0000    1.0000
omega____ theta____ kappa____ phi______ frames
    -      110.0405   63.0000 -150.0000 112

#__ type_ start__ end____ width___ exp.time_
 42 omega   67.00  178.00   1.0000    1.0000
omega____ theta____ kappa____ phi______ frames
    -      110.0405   77.0000    0.0000 111

#__ type_ start__ end____ width___ exp.time_
 43 omega   67.00  178.00   1.0000    1.0000
omega____ theta____ kappa____ phi______ frames
    -      110.0405   77.0000  -60.0000 111

#__ type_ start__ end____ width___ exp.time_
 44 omega  100.00  178.00   1.0000    1.0000
omega____ theta____ kappa____ phi______ frames
    -      110.0405  111.0000 -120.0000 78

#__ type_ start__ end____ width___ exp.time_
 45 omega   57.00  150.00   1.0000    1.0000
omega____ theta____ kappa____ phi______ frames
    -      110.0405  178.0000   90.0000 93

#__ type_ start__ end____ width___ exp.time_
 46 omega  100.00  178.00   1.0000    1.0000
omega____ theta____ kappa____ phi______ frames
    -      110.0405  111.0000  -30.0000 78

#__ type_ start__ end____ width___ exp.time_
 47 omega -100.00  100.00   1.0000    1.0000
omega____ theta____ kappa____ phi______ frames
    -        0.0000    0.0000 -180.0000 200

#__ type_ start__ end____ width___ exp.time_
 48 omega  -42.00   92.00   1.0000    1.0000
omega____ theta____ kappa____ phi______ frames
    -        0.0000   57.0000 -150.0000 134

#__ type_ start__ end____ width___ exp.time_
 49 omega -100.00  100.00   1.0000    1.0000
omega____ theta____ kappa____ phi______ frames
    -        0.0000    0.0000 -120.0000 200

#__ type_ start__ end____ width___ exp.time_
 50 omega -100.00  100.00   1.0000    1.0000
omega____ theta____ kappa____ phi______ frames
    -        0.0000    0.0000 -150.0000 200

#__ type_ start__ end____ width___ exp.time_
 51 omega  -45.00  155.00   1.0000    1.0000
omega____ theta____ kappa____ phi______ frames
    -       55.0202    0.0000    0.0000 200

#__ type_ start__ end____ width___ exp.time_
 52 omega  -45.00  155.00   1.0000    1.0000
omega____ theta____ kappa____ phi______ frames
    -       55.0202    0.0000 -180.0000 200

#__ type_ start__ end____ width___ exp.time_
 53 omega  -45.00  155.00   1.0000    1.0000
omega____ theta____ kappa____ phi______ frames
    -       55.0202    0.0000  -90.0000 200

#__ type_ start__ end____ width___ exp.time_
 54 omega   10.00   36.00   1.0000    1.0000
omega____ theta____ kappa____ phi______ frames
    -       55.0202   85.0000  132.9204 26

#__ type_ start__ end____ width___ exp.time_
 55 omega  -45.00  155.00   1.0000    1.0000
omega____ theta____ kappa____ phi______ frames
    -       55.0202    0.0000  -60.0000 200

#__ type_ start__ end____ width___ exp.time_
 56 omega  -45.00  155.00   1.0000    1.0000
omega____ theta____ kappa____ phi______ frames
    -       55.0202    0.0000 -120.0000 200

#__ type_ start__ end____ width___ exp.time_
 57 omega  -45.00  155.00   1.0000    1.0000
omega____ theta____ kappa____ phi______ frames
    -       55.0202    0.0000  -30.0000 200

#__ type_ start__ end____ width___ exp.time_
 58 omega   11.00  155.00   1.0000    1.0000
omega____ theta____ kappa____ phi______ frames
    -       55.0202   77.0000 -180.0000 144

#__ type_ start__ end____ width___ exp.time_
 59 omega  -45.00  155.00   1.0000    1.0000
omega____ theta____ kappa____ phi______ frames
    -       55.0202    0.0000 -150.0000 200

#__ type_ start__ end____ width___ exp.time_
 60 omega   14.00   45.00   1.0000    1.0000
omega____ theta____ kappa____ phi______ frames
    -       58.0000   82.0000 -130.0705 31

#__ type_ start__ end____ width___ exp.time_
 61 omega   15.00  153.00   1.0000    1.0000
omega____ theta____ kappa____ phi______ frames
    -       58.0000   67.0000    0.8287 138

#__ type_ start__ end____ width___ exp.time_
 62 omega   19.00  161.00   1.0000    1.0000
omega____ theta____ kappa____ phi______ frames
    -       62.0000   74.0000   38.8007 142

#__ type_ start__ end____ width___ exp.time_
 63 omega   19.00  158.00   1.0000    1.0000
omega____ theta____ kappa____ phi______ frames
    -       62.0000   69.0000  -70.8977 139

#__ type_ start__ end____ width___ exp.time_
 64 omega   23.00  162.00   1.0000    1.0000
omega____ theta____ kappa____ phi______ frames
    -       66.0000   69.0000   73.3363 139

#__ type_ start__ end____ width___ exp.time_
 65 omega   35.00  173.00   1.0000    1.0000
omega____ theta____ kappa____ phi______ frames
    -       78.0000   66.0000  -92.0338 138

#__ type_ start__ end____ width___ exp.time_
 66 omega   35.00  173.00   1.0000    1.0000
omega____ theta____ kappa____ phi______ frames
    -       78.0000   66.0000 -147.6287 138

#__ type_ start__ end____ width___ exp.time_
 67 omega   68.00  178.00   1.0000    1.0000
omega____ theta____ kappa____ phi______ frames
    -      110.0405   50.0000  -30.0000 110

#__ type_ start__ end____ width___ exp.time_
 68 omega  100.00  178.00   1.0000    1.0000
omega____ theta____ kappa____ phi______ frames
    -      110.0405  111.0000 -150.0000 78

#__ type_ start__ end____ width___ exp.time_
 69 omega   66.00  178.00   1.0000    1.0000
omega____ theta____ kappa____ phi______ frames
    -      110.0405   63.0000   90.0000 112

#__ type_ start__ end____ width___ exp.time_
 70 omega   66.00  178.00   1.0000    1.0000
omega____ theta____ kappa____ phi______ frames
    -      110.0405   63.0000  -30.0000 112

#__ type_ start__ end____ width___ exp.time_
 71 omega  100.00  178.00   1.0000    1.0000
omega____ theta____ kappa____ phi______ frames
    -      110.0405  111.0000   60.0000 78
;
_diffrn_measurement_device 'four-circle diffractometer'
_diffrn_measurement_device_type 'Agilent SuperNova Dual four-circle diffractometer with an Atlas detector'
_diffrn_measurement_method '\w scans'
_diffrn_orient_matrix_UB_11 0.1388668000
_diffrn_orient_matrix_UB_12 -0.0865851000
_diffrn_orient_matrix_UB_13 -0.0171927000
_diffrn_orient_matrix_UB_21 -0.0327662000
_diffrn_orient_matrix_UB_22 -0.0558759000
_diffrn_orient_matrix_UB_23 0.1444346000
_diffrn_orient_matrix_UB_31 -0.1051918000
_diffrn_orient_matrix_UB_32 -0.0969017000
_diffrn_orient_matrix_UB_33 -0.0679964000
_diffrn_radiation_monochromator mirror
_diffrn_radiation_probe x-ray
_diffrn_radiation_type CuK\a
_diffrn_radiation_wavelength 1.54184
_diffrn_reflns_av_R_equivalents 0.0290
_diffrn_reflns_av_unetI/netI 0.0075
_diffrn_reflns_Laue_measured_fraction_full 0.999
_diffrn_reflns_Laue_measured_fraction_max 0.997
_diffrn_reflns_limit_h_max 10
_diffrn_reflns_limit_h_min -10
_diffrn_reflns_limit_k_max 13
_diffrn_reflns_limit_k_min -13
_diffrn_reflns_limit_l_max 11
_diffrn_reflns_limit_l_min -11
_diffrn_reflns_number 31209
_diffrn_reflns_point_group_measured_fraction_full 0.999
_diffrn_reflns_point_group_measured_fraction_max 0.997
_diffrn_reflns_theta_full 67.684
_diffrn_reflns_theta_max 71.480
_diffrn_reflns_theta_min 5.090
_diffrn_source 'sealed X-ray tube'
_diffrn_source_type 'SuperNova (Cu) X-ray Source'
_exptl_absorpt_coefficient_mu 0.877
_exptl_absorpt_correction_T_max 1.00000
_exptl_absorpt_correction_T_min 0.70009
_exptl_absorpt_correction_type multi-scan
_exptl_absorpt_process_details
;
(CrysAlis PRO; Agilent, 2014)
;
_exptl_crystal_density_diffrn 1.413
_exptl_crystal_description block
_exptl_crystal_F_000 408
_exptl_crystal_size_max 0.34
_exptl_crystal_size_mid 0.26
_exptl_crystal_size_min 0.17
_refine_diff_density_max 0.267
_refine_diff_density_min -0.280
_refine_diff_density_rms 0.061
_refine_ls_extinction_method none
_refine_ls_goodness_of_fit_ref 1.085
_refine_ls_hydrogen_treatment constr
_refine_ls_matrix_type full
_refine_ls_number_parameters 128
_refine_ls_number_reflns 1767
_refine_ls_number_restraints 0
_refine_ls_restrained_S_all 1.085
_refine_ls_R_factor_all 0.0346
_refine_ls_R_factor_gt 0.0342
_refine_ls_shift/su_max 0.000
_refine_ls_shift/su_mean 0.000
_refine_ls_structure_factor_coef Fsqd
_refine_ls_weighting_details 'w=1/[\s^2^(Fo^2^)+(0.0388P)^2^+0.5090P] where P=(Fo^2^+2Fc^2^)/3'
_refine_ls_weighting_scheme calc
_refine_ls_wR_factor_gt 0.0844
_refine_ls_wR_factor_ref 0.0846
_reflns_Friedel_coverage 0.000
_reflns_number_gt 1728
_reflns_number_total 1767
_reflns_threshold_expression 'I > 2\s(I)'
_cod_data_source_file px5028sup1.cif
_cod_data_source_block 1Cu
_cod_database_code 2108757
_publcif_datablock.id {1e07f431-b684-401e-b284-2a2267f32c98}

_shelx_shelxl_version_number 2016/4
_chemical_oxdiff_formula C10H11NO3
_chemical_oxdiff_usercomment '100 K'
_shelx_space_group_comment
;
The symmetry employed for this shelxl refinement is uniquely defined
by the following loop, which should always be used as a source of
symmetry information in preference to the above space-group names.
They are only intended as comments.
;
_shelx_estimated_absorpt_t_max 0.858
_shelx_estimated_absorpt_t_min 0.779
_exptl_absorpt_special_details
;
CrysAlisPro, Agilent Technologies,
Version 1.171.37.34 (release 22-05-2014 CrysAlis171 .NET)
(compiled May 22 2014,16:03:01)
Empirical absorption correction using spherical harmonics,
implemented in SCALE3 ABSPACK scaling algorithm.
;
_olex2_refinement_description
;
1. Fixed Uiso
 At 1.2 times of:
  All C(H) groups, All C(H,H) groups, All N(H) groups
 At 1.5 times of:
  All C(H,H,H) groups
2.a Ternary CH refined with riding coordinates:
 C2(H2), C8(H8), C7(H7)
2.b Secondary CH2 refined with riding coordinates:
 C9(H9A,H9B)
2.c Aromatic/amide H refined with riding coordinates:
 N1(H1N), C3(H3), C4(H4)
2.d Idealised Me refined as rotating group:
 C10(H10A,H10B,H10C)
;
_olex2_date_sample_data_collection 2017-07-11
_olex2_submission_special_instructions 'No special instructions were received'

loop_
_space_group_symop_operation_xyz
'x, y, z'
'-x, y+1/2, -z+1/2'
'-x, -y, -z'
'x, -y-1/2, z-1/2'

loop_
_atom_site_label
_atom_site_type_symbol
_atom_site_fract_x
_atom_site_fract_y
_atom_site_fract_z
_atom_site_U_iso_or_equiv
_atom_site_adp_type
_atom_site_occupancy
_atom_site_site_symmetry_order
_atom_site_calc_flag
_atom_site_refinement_flags_posn
_atom_site_refinement_flags_adp
_atom_site_refinement_flags_occupancy
_atom_site_disorder_assembly
_atom_site_disorder_group
O1 O 0.36276(10) 0.47007(8) 0.14418(9) 0.0164(2) Uani 1 1 d . . . . .
O3 O 0.16094(9) 0.19482(7) -0.03330(8) 0.0137(2) Uani 1 1 d . . . . .
O2 O 0.57726(10) 0.16063(8) -0.10936(9) 0.0182(2) Uani 1 1 d . . . . .
N1 N 0.48504(11) 0.33324(9) -0.00031(10) 0.0142(2) Uani 1 1 d . . . . .
H1N H 0.535717 0.386282 -0.048234 0.017 Uiso 1 1 calc R . . . .
C9 C 0.03590(13) 0.34783(11) 0.11652(12) 0.0159(3) Uani 1 1 d . . . . .
H9A H 0.077065 0.410264 0.054872 0.019 Uiso 1 1 calc R . . . .
H9B H 0.038878 0.380120 0.210689 0.019 Uiso 1 1 calc R . . . .
C6 C 0.38508(13) 0.36508(11) 0.10480(12) 0.0131(2) Uani 1 1 d . . . . .
C1 C 0.49639(13) 0.20788(11) -0.02167(12) 0.0138(2) Uani 1 1 d . . . . .
C3 C 0.14991(13) 0.02619(11) 0.11128(12) 0.0165(3) Uani 1 1 d . . . . .
H3 H 0.139093 -0.057373 0.128658 0.020 Uiso 1 1 calc R . . . .
C5 C 0.13690(13) 0.23569(10) 0.10900(12) 0.0127(2) Uani 1 1 d . . . . .
C4 C 0.08248(13) 0.11771(11) 0.17867(12) 0.0154(3) Uani 1 1 d . . . . .
H4 H 0.015253 0.111223 0.253643 0.018 Uiso 1 1 calc R . . . .
C2 C 0.24825(13) 0.08589(10) 0.00010(12) 0.0143(3) Uani 1 1 d . . . . .
H2 H 0.274586 0.033390 -0.079308 0.017 Uiso 1 1 calc R . . . .
C10 C -0.13125(14) 0.32263(12) 0.07646(14) 0.0219(3) Uani 1 1 d . . . . .
H10A H -0.135305 0.290738 -0.016732 0.033 Uiso 1 1 calc GR . . . .
H10B H -0.189111 0.397597 0.081215 0.033 Uiso 1 1 calc GR . . . .
H10C H -0.174416 0.263710 0.139726 0.033 Uiso 1 1 calc GR . . . .
C8 C 0.30909(13) 0.24969(10) 0.15899(12) 0.0127(2) Uani 1 1 d . . . . .
H8 H 0.319697 0.241068 0.260207 0.015 Uiso 1 1 calc R . . . .
C7 C 0.38819(13) 0.14403(10) 0.07896(12) 0.0136(3) Uani 1 1 d . . . . .
H7 H 0.440862 0.085721 0.140461 0.016 Uiso 1 1 calc R . . . .

loop_
_atom_site_aniso_label
_atom_site_aniso_U_11
_atom_site_aniso_U_22
_atom_site_aniso_U_33
_atom_site_aniso_U_23
_atom_site_aniso_U_13
_atom_site_aniso_U_12
O1 0.0192(4) 0.0116(4) 0.0183(4) -0.0014(3) 0.0033(3) -0.0013(3)
O3 0.0160(4) 0.0131(4) 0.0120(4) -0.0014(3) 0.0017(3) 0.0007(3)
O2 0.0160(4) 0.0166(4) 0.0220(4) -0.0021(3) 0.0057(3) 0.0012(3)
N1 0.0143(5) 0.0117(5) 0.0166(5) 0.0009(4) 0.0042(4) -0.0017(4)
C9 0.0154(6) 0.0136(6) 0.0187(6) -0.0008(5) 0.0023(4) 0.0009(4)
C6 0.0126(5) 0.0137(6) 0.0131(5) 0.0005(4) -0.0011(4) -0.0007(4)
C1 0.0122(5) 0.0135(6) 0.0156(6) 0.0006(4) -0.0010(4) 0.0003(4)
C3 0.0173(6) 0.0121(6) 0.0200(6) 0.0010(5) 0.0025(5) -0.0035(5)
C5 0.0139(6) 0.0129(6) 0.0114(5) -0.0010(4) 0.0025(4) -0.0011(4)
C4 0.0150(5) 0.0153(6) 0.0159(6) 0.0014(4) 0.0035(4) -0.0026(4)
C2 0.0160(6) 0.0107(5) 0.0163(6) -0.0017(4) 0.0029(4) -0.0003(4)
C10 0.0166(6) 0.0207(6) 0.0284(7) 0.0003(5) 0.0000(5) 0.0015(5)
C8 0.0147(6) 0.0113(5) 0.0121(5) 0.0007(4) 0.0013(4) -0.0002(4)
C7 0.0145(5) 0.0110(6) 0.0152(5) 0.0012(4) 0.0018(4) 0.0005(4)

loop_
_atom_type_symbol
_atom_type_description
_atom_type_scat_dispersion_real
_atom_type_scat_dispersion_imag
_atom_type_scat_source
C C 0.0181 0.0091 'International Tables Vol C Tables 4.2.6.8 and 6.1.1.4'
H H 0.0000 0.0000 'International Tables Vol C Tables 4.2.6.8 and 6.1.1.4'
N N 0.0311 0.0180 'International Tables Vol C Tables 4.2.6.8 and 6.1.1.4'
O O 0.0492 0.0322 'International Tables Vol C Tables 4.2.6.8 and 6.1.1.4'

loop_
_geom_angle_atom_site_label_1
_geom_angle_atom_site_label_2
_geom_angle_atom_site_label_3
_geom_angle
_geom_angle_site_symmetry_1
_geom_angle_site_symmetry_3
_geom_angle_publ_flag
C2 O3 C5 96.85(8) . . ?
C6 N1 C1 113.72(9) . . ?
C5 C9 C10 113.36(10) . . ?
O1 C6 N1 124.33(10) . . ?
O1 C6 C8 127.07(10) . . ?
N1 C6 C8 108.60(9) . . ?
O2 C1 N1 124.28(11) . . ?
O2 C1 C7 127.42(11) . . ?
N1 C1 C7 108.27(9) . . ?
C4 C3 C2 105.73(10) . . ?
O3 C5 C9 112.24(9) . . ?
O3 C5 C4 101.49(9) . . ?
O3 C5 C8 100.26(8) . . ?
C9 C5 C4 118.79(10) . . ?
C9 C5 C8 117.36(9) . . ?
C4 C5 C8 104.05(9) . . ?
C3 C4 C5 106.41(10) . . ?
O3 C2 C3 102.26(9) . . ?
O3 C2 C7 100.52(8) . . ?
C3 C2 C7 105.77(9) . . ?
C6 C8 C5 112.95(9) . . ?
C6 C8 C7 104.67(9) . . ?
C7 C8 C5 101.49(9) . . ?
C1 C7 C2 111.06(9) . . ?
C1 C7 C8 104.56(9) . . ?
C8 C7 C2 101.29(9) . . ?

loop_
_geom_bond_atom_site_label_1
_geom_bond_atom_site_label_2
_geom_bond_distance
_geom_bond_site_symmetry_2
_geom_bond_publ_flag
O1 C6 1.2198(15) . ?
O3 C5 1.4516(13) . ?
O3 C2 1.4440(14) . ?
O2 C1 1.2118(14) . ?
N1 C6 1.3764(15) . ?
N1 C1 1.3841(15) . ?
C9 C5 1.5057(16) . ?
C9 C10 1.5268(16) . ?
C6 C8 1.5122(15) . ?
C1 C7 1.5174(15) . ?
C3 C4 1.3252(17) . ?
C3 C2 1.5144(15) . ?
C5 C4 1.5240(15) . ?
C5 C8 1.5781(15) . ?
C2 C7 1.5652(16) . ?
C8 C7 1.5452(15) . ?

_cod_database_fobs_code 2108757
